data_4123223
loop_
_publ_author_name
'Gan, Lu'
'Groy, Thomas L.'
'Tarakeshwar, Pilarisetty'
'Mazinani, Shobeir K. S.'
'Shearer, Jason'
'Mujica, Vladimiro'
'Jones, Anne K.'

_publ_section_title
;
 A nickel phosphine complex as a fast and efficient hydrogen production
 catalyst.
;
_journal_issue 3
_journal_name_full 'Journal of the American Chemical Society'
_journal_page_first 1109
_journal_page_last 1115
_journal_paper_doi 10.1021/ja509779q
_journal_volume 137
_journal_year 2015
_chemical_formula_moiety
;
2(C40 H32 Fe Ni P2 S2), 0.5(C6 H14), C4 H10 O
;
_chemical_formula_sum 'C87 H81 Fe2 Ni2 O P4 S4'
_chemical_formula_weight 1623.76
_space_group_crystal_system monoclinic
_space_group_IT_number 14
_space_group_name_Hall '-P 2ybc'
_space_group_name_H-M_alt 'P 1 21/c 1'
_symmetry_space_group_name_Hall '-P 2ybc'
_symmetry_space_group_name_H-M 'P 1 21/c 1'
_atom_sites_solution_hydrogens geom
_atom_sites_solution_primary direct
_atom_sites_solution_secondary difmap
_cell_angle_alpha 90
_cell_angle_beta 106.928(3)
_cell_angle_gamma 90
_cell_formula_units_Z 4
_cell_length_a 21.617(4)
_cell_length_b 20.506(4)
_cell_length_c 17.509(3)
_cell_measurement_reflns_used 3052
_cell_measurement_temperature 123.(2)
_cell_measurement_theta_max 20.5343
_cell_measurement_theta_min 2.2059
_cell_volume 7425(2)
_computing_cell_refinement 'SAINT V7.68A (Bruker AXS, 2009)'
_computing_data_collection 'Bruker Instrument Service v2010, 9, 0, 0 (Bruker AXS, 2010)'
_computing_data_reduction 'SAINT V7.68A (Bruker AXS, 2009)'
_computing_molecular_graphics 'XShell ver. 6.3.1 (Bruker AXS, 2004)'
_computing_publication_material 'Bruker APEX2 v2010.9-1 (Bruker AXS, 2010)'
_computing_structure_refinement 'SHELXL-97 (Sheldrick, 2008)'
_computing_structure_solution 'SHELXS-97 (Sheldrick, 2008)'
_diffrn_ambient_temperature 123.(2)
_diffrn_detector_area_resol_mean 8.3330
_diffrn_measured_fraction_theta_full 0.996
_diffrn_measured_fraction_theta_max 0.996
_diffrn_measurement_device_type 'Bruker Smart APEX'
_diffrn_measurement_method '\w and \f scans'
_diffrn_radiation_monochromator graphite
_diffrn_radiation_type MoK\a
_diffrn_radiation_wavelength 0.71073
_diffrn_reflns_av_R_equivalents 0.1034
_diffrn_reflns_av_sigmaI/netI 0.0830
_diffrn_reflns_limit_h_max 25
_diffrn_reflns_limit_h_min -25
_diffrn_reflns_limit_k_max 24
_diffrn_reflns_limit_k_min -24
_diffrn_reflns_limit_l_max 20
_diffrn_reflns_limit_l_min -20
_diffrn_reflns_number 59535
_diffrn_reflns_theta_full 25.09
_diffrn_reflns_theta_max 25.09
_diffrn_reflns_theta_min 1.65
_diffrn_source_type 'sealed tube'
_exptl_absorpt_coefficient_mu 1.130
_exptl_absorpt_correction_T_max 0.97
_exptl_absorpt_correction_T_min 0.85
_exptl_absorpt_correction_type multi-scan
_exptl_absorpt_process_details 'SADABS Version 2008/1 (Bruker AXS, 2008)'
_exptl_crystal_colour 'clear dark brown'
_exptl_crystal_density_diffrn 1.453
_exptl_crystal_density_method 'not measured'
_exptl_crystal_description plate
_exptl_crystal_F_000 3372
_exptl_crystal_size_max 0.230
_exptl_crystal_size_mid 0.100
_exptl_crystal_size_min 0.030
_refine_diff_density_max 0.852
_refine_diff_density_min -0.767
_refine_ls_extinction_method none
_refine_ls_goodness_of_fit_ref 1.002
_refine_ls_hydrogen_treatment constr
_refine_ls_matrix_type full
_refine_ls_number_parameters 901
_refine_ls_number_reflns 13157
_refine_ls_number_restraints 3
_refine_ls_restrained_S_all 1.002
_refine_ls_R_factor_all 0.0857
_refine_ls_R_factor_gt 0.0472
_refine_ls_shift/su_max 0.001
_refine_ls_shift/su_mean 0.000
_refine_ls_structure_factor_coef Fsqd
_refine_ls_weighting_details 'calc w=1/[\s^2^(Fo^2^)+(0.0340P)^2^+4.3369P] where P=(Fo^2^+2Fc^2^)/3'
_refine_ls_weighting_scheme calc
_refine_ls_wR_factor_gt 0.0896
_refine_ls_wR_factor_ref 0.1046
_reflns_number_gt 8954
_reflns_number_total 13157
_reflns_threshold_expression >2sigma(I)
_cod_data_source_file ja509779q_si_002.cif
_cod_data_source_block I
_cod_depositor_comments 'Adding full bibliography for 4123223.cif.'
_cod_original_cell_volume 7425.(2)
_cod_database_code 4123223

loop_
_space_group_symop_operation_xyz
'x, y, z'
'-x, y+1/2, -z+1/2'
'-x, -y, -z'
'x, -y-1/2, z-1/2'

loop_
_atom_site_type_symbol
_atom_site_label
_atom_site_fract_x
_atom_site_fract_y
_atom_site_fract_z
_atom_site_U_iso_or_equiv
_atom_site_adp_type
_atom_site_calc_flag
_atom_site_refinement_flags
_atom_site_occupancy
Ni Ni1A 0.31124(2) 0.63718(2) 0.84575(3) 0.01516(13) Uani d . 1
Fe Fe1A 0.28093(3) 0.76056(3) 1.02962(3) 0.01709(15) Uani d . 1
S S1A 0.25188(5) 0.59864(5) 0.73302(6) 0.0190(2) Uani d . 1
S S2A 0.39676(5) 0.59434(5) 0.82569(6) 0.0198(2) Uani d . 1
P P1A 0.36986(5) 0.64660(5) 0.97266(6) 0.0164(2) Uani d . 1
P P2A 0.22605(5) 0.69910(5) 0.84314(6) 0.0155(2) Uani d . 1
C C1A 0.3045(2) 0.55648(19) 0.6916(2) 0.0178(9) Uani d . 1
C C2A 0.3704(2) 0.55354(19) 0.7340(2) 0.0169(9) Uani d . 1
C C3A 0.4123(2) 0.5173(2) 0.7034(3) 0.0229(10) Uani d . 1
H H3A 0.4569 0.5148 0.7322 0.027 Uiso calc R 1
C C4A 0.3895(2) 0.4850(2) 0.6315(3) 0.0235(10) Uani d . 1
H H4A 0.4185 0.4607 0.6109 0.028 Uiso calc R 1
C C5A 0.3243(2) 0.4879(2) 0.5891(2) 0.0218(10) Uani d . 1
H H5A 0.3088 0.4653 0.5398 0.026 Uiso calc R 1
C C6A 0.2821(2) 0.5235(2) 0.6187(2) 0.0201(10) Uani d . 1
H H6A 0.2376 0.5256 0.5894 0.024 Uiso calc R 1
C C7A 0.36522(18) 0.71941(19) 1.0290(2) 0.0162(9) Uani d . 1
C C8A 0.36171(19) 0.7249(2) 1.1094(2) 0.0198(10) Uani d . 1
H H8A 0.3637 0.6897 1.1453 0.024 Uiso calc R 1
C C9A 0.35483(19) 0.7916(2) 1.1261(2) 0.0203(10) Uani d . 1
H H9A 0.3512 0.8088 1.1751 0.024 Uiso calc R 1
C C10A 0.35422(19) 0.8282(2) 1.0577(2) 0.0216(10) Uani d . 1
H H10A 0.3498 0.8742 1.0525 0.026 Uiso calc R 1
C C11A 0.36130(19) 0.7847(2) 0.9981(3) 0.0205(10) Uani d . 1
H H11A 0.3632 0.7966 0.9464 0.025 Uiso calc R 1
C C12A 0.21102(18) 0.7287(2) 0.9337(2) 0.0154(9) Uani d . 1
C C13A 0.21164(19) 0.6911(2) 1.0030(2) 0.0188(10) Uani d . 1
H H13A 0.2185 0.6454 1.009 0.023 Uiso calc R 1
C C14A 0.2003(2) 0.7340(2) 1.0610(2) 0.0218(10) Uani d . 1
H H14A 0.1984 0.7218 1.1126 0.026 Uiso calc R 1
C C15A 0.19221(19) 0.7974(2) 1.0295(2) 0.0216(10) Uani d . 1
H H15A 0.1842 0.8353 1.0563 0.026 Uiso calc R 1
C C16A 0.19803(19) 0.7953(2) 0.9508(2) 0.0184(9) Uani d . 1
H H16A 0.1941 0.8313 0.9156 0.022 Uiso calc R 1
C C17A 0.3452(2) 0.5798(2) 1.0260(2) 0.0190(10) Uani d . 1
C C18A 0.3765(2) 0.5643(2) 1.1061(3) 0.0278(11) Uani d . 1
H H18A 0.4128 0.5891 1.1352 0.033 Uiso calc R 1
C C19A 0.3546(3) 0.5131(2) 1.1429(3) 0.0395(14) Uani d . 1
H H19A 0.3762 0.5028 1.197 0.047 Uiso calc R 1
C C20A 0.3014(3) 0.4769(2) 1.1010(3) 0.0422(14) Uani d . 1
H H20A 0.286 0.4422 1.1266 0.051 Uiso calc R 1
C C21A 0.2710(3) 0.4913(2) 1.0226(3) 0.0381(13) Uani d . 1
H H21A 0.2346 0.4664 0.994 0.046 Uiso calc R 1
C C22A 0.2928(2) 0.5420(2) 0.9843(3) 0.0253(11) Uani d . 1
H H22A 0.2718 0.5509 0.9296 0.03 Uiso calc R 1
C C23A 0.45822(19) 0.6379(2) 0.9953(2) 0.0174(9) Uani d . 1
C C24A 0.4918(2) 0.5820(2) 1.0277(3) 0.0258(11) Uani d . 1
H H24A 0.4692 0.5457 1.0401 0.031 Uiso calc R 1
C C25A 0.5581(2) 0.5792(2) 1.0420(3) 0.0301(12) Uani d . 1
H H25A 0.581 0.5414 1.0661 0.036 Uiso calc R 1
C C26A 0.5913(2) 0.6304(2) 1.0220(3) 0.0290(11) Uani d . 1
H H26A 0.6368 0.6277 1.0311 0.035 Uiso calc R 1
C C27A 0.5579(2) 0.6858(2) 0.9885(3) 0.0287(11) Uani d . 1
H H27A 0.5805 0.7214 0.9745 0.034 Uiso calc R 1
C C28A 0.4918(2) 0.6895(2) 0.9752(2) 0.0243(10) Uani d . 1
H H28A 0.4692 0.7277 0.952 0.029 Uiso calc R 1
C C29A 0.14548(19) 0.6674(2) 0.7892(2) 0.0174(9) Uani d . 1
C C30A 0.1180(2) 0.6776(2) 0.7074(3) 0.0226(10) Uani d . 1
H H30A 0.1412 0.7009 0.6777 0.027 Uiso calc R 1
C C31A 0.0566(2) 0.6533(2) 0.6697(3) 0.0296(12) Uani d . 1
H H31A 0.0378 0.6604 0.6141 0.036 Uiso calc R 1
C C32A 0.0228(2) 0.6190(2) 0.7121(3) 0.0317(12) Uani d . 1
H H32A -0.0192 0.6029 0.6856 0.038 Uiso calc R 1
C C33A 0.0494(2) 0.6080(2) 0.7924(3) 0.0306(12) Uani d . 1
H H33A 0.0262 0.584 0.8215 0.037 Uiso calc R 1
C C34A 0.1108(2) 0.6324(2) 0.8307(3) 0.0230(10) Uani d . 1
H H34A 0.1292 0.6249 0.8863 0.028 Uiso calc R 1
C C35A 0.23306(19) 0.7745(2) 0.7914(2) 0.0169(9) Uani d . 1
C C36A 0.2930(2) 0.7946(2) 0.7862(2) 0.0196(10) Uani d . 1
H H36A 0.3293 0.7665 0.8044 0.023 Uiso calc R 1
C C37A 0.3007(2) 0.8549(2) 0.7547(2) 0.0245(11) Uani d . 1
H H37A 0.3423 0.8685 0.753 0.029 Uiso calc R 1
C C38A 0.2482(2) 0.8957(2) 0.7259(3) 0.0306(12) Uani d . 1
H H38A 0.2535 0.937 0.7042 0.037 Uiso calc R 1
C C39A 0.1878(2) 0.8759(2) 0.7289(2) 0.0269(11) Uani d . 1
H H39A 0.1513 0.9033 0.7081 0.032 Uiso calc R 1
C C40A 0.1806(2) 0.8163(2) 0.7621(2) 0.0211(10) Uani d . 1
H H40A 0.1391 0.8035 0.765 0.025 Uiso calc R 1
Ni Ni1B 0.80808(2) 0.66192(3) 0.82118(3) 0.01559(13) Uani d . 1
Fe Fe1B 0.78706(3) 0.78948(3) 1.00387(3) 0.01803(15) Uani d . 1
P P1B 0.88754(5) 0.71328(6) 0.91324(7) 0.0191(3) Uani d . 1
P P2B 0.72718(5) 0.72956(5) 0.81733(6) 0.0156(2) Uani d . 1
S S1B 0.73846(5) 0.61158(5) 0.72512(6) 0.0181(2) Uani d . 1
S S2B 0.88267(5) 0.59260(5) 0.81431(6) 0.0209(3) Uani d . 1
C C1B 0.7825(2) 0.55274(19) 0.6904(2) 0.0162(9) Uani d . 1
C C2B 0.8487(2) 0.54605(19) 0.7281(2) 0.0176(9) Uani d . 1
C C3B 0.8849(2) 0.5024(2) 0.6976(3) 0.0233(10) Uani d . 1
H H3B 0.9302 0.4985 0.7219 0.028 Uiso calc R 1
C C4B 0.8545(2) 0.4647(2) 0.6312(3) 0.0255(11) Uani d . 1
H H4B 0.8792 0.4351 0.6103 0.031 Uiso calc R 1
C C5B 0.7885(2) 0.4699(2) 0.5955(2) 0.0233(10) Uani d . 1
H H5B 0.7682 0.4437 0.5505 0.028 Uiso calc R 1
C C6B 0.7524(2) 0.5130(2) 0.6250(2) 0.0205(10) Uani d . 1
H H6B 0.707 0.5158 0.601 0.025 Uiso calc R 1
C C7B 0.87238(19) 0.7740(2) 0.9822(2) 0.0199(10) Uani d . 1
C C8B 0.87981(19) 0.7659(2) 1.0654(2) 0.0225(10) Uani d . 1
H H8B 0.8942 0.7275 1.0956 0.027 Uiso calc R 1
C C9B 0.8621(2) 0.8251(2) 1.0953(3) 0.0238(10) Uani d . 1
H H9B 0.8618 0.8329 1.1487 0.029 Uiso calc R 1
C C10B 0.8449(2) 0.8705(2) 1.0320(3) 0.0245(11) Uani d . 1
H H10B 0.8317 0.9143 1.0356 0.029 Uiso calc R 1
C C11B 0.8506(2) 0.8396(2) 0.9620(3) 0.0227(10) Uani d . 1
H H11B 0.8416 0.859 0.9107 0.027 Uiso calc R 1
C C12B 0.71730(19) 0.7519(2) 0.9129(2) 0.0172(9) Uani d . 1
C C13B 0.73178(19) 0.7087(2) 0.9809(2) 0.0188(10) Uani d . 1
H H13B 0.747 0.6651 0.9821 0.023 Uiso calc R 1
C C14B 0.7193(2) 0.7425(2) 1.0452(3) 0.0236(10) Uani d . 1
H H14B 0.7246 0.7255 1.0972 0.028 Uiso calc R 1
C C15B 0.6974(2) 0.8063(2) 1.0187(3) 0.0259(11) Uani d . 1
H H15B 0.6859 0.8394 1.0501 0.031 Uiso calc R 1
C C16B 0.69551(19) 0.8120(2) 0.9372(2) 0.0200(10) Uani d . 1
H H16B 0.6821 0.8494 0.9045 0.024 Uiso calc R 1
C C17B 0.9391(2) 0.6551(2) 0.9826(3) 0.0266(11) Uani d . 1
C C18B 1.0059(2) 0.6530(3) 0.9965(3) 0.0470(15) Uani d . 1
H H18B 1.0266 0.6837 0.9715 0.056 Uiso calc R 1
C C19B 1.0422(3) 0.6058(4) 1.0471(3) 0.070(2) Uani d . 1
H H19B 1.0876 0.6045 1.056 0.084 Uiso calc R 1
C C20B 1.0142(3) 0.5617(3) 1.0840(3) 0.0602(19) Uani d . 1
H H20B 1.0399 0.5299 1.1185 0.072 Uiso calc R 1
C C21B 0.9474(3) 0.5629(3) 1.0711(3) 0.0519(16) Uani d . 1
H H21B 0.9272 0.5325 1.0971 0.062 Uiso calc R 1
C C22B 0.9110(3) 0.6094(2) 1.0194(3) 0.0384(13) Uani d . 1
H H22B 0.8653 0.6097 1.0092 0.046 Uiso calc R 1
C C23B 0.9435(2) 0.7595(2) 0.8726(3) 0.0238(10) Uani d . 1
C C24B 0.9506(2) 0.7459(2) 0.7982(3) 0.0230(10) Uani d . 1
H H24B 0.9281 0.7099 0.7686 0.028 Uiso calc R 1
C C25B 0.9899(2) 0.7839(2) 0.7659(3) 0.0283(11) Uani d . 1
H H25B 0.9937 0.7742 0.7144 0.034 Uiso calc R 1
C C26B 1.0232(2) 0.8352(3) 0.8085(3) 0.0478(16) Uani d . 1
H H26B 1.0493 0.8621 0.7863 0.057 Uiso calc R 1
C C27B 1.0186(3) 0.8475(3) 0.8841(4) 0.088(3) Uani d . 1
H H27B 1.0428 0.8821 0.9147 0.105 Uiso calc R 1
C C28B 0.9790(3) 0.8100(3) 0.9153(4) 0.0597(19) Uani d . 1
H H28B 0.9761 0.8192 0.9673 0.072 Uiso calc R 1
C C29B 0.64442(19) 0.70349(19) 0.7663(2) 0.0170(9) Uani d . 1
C C30B 0.6139(2) 0.7170(2) 0.6858(3) 0.0281(11) Uani d . 1
H H30B 0.6357 0.7416 0.6556 0.034 Uiso calc R 1
C C31B 0.5516(2) 0.6941(2) 0.6503(3) 0.0343(12) Uani d . 1
H H31B 0.5309 0.7035 0.5957 0.041 Uiso calc R 1
C C32B 0.5195(2) 0.6580(2) 0.6933(3) 0.0306(12) Uani d . 1
H H32B 0.4767 0.6431 0.6686 0.037 Uiso calc R 1
C C33B 0.5497(2) 0.6437(2) 0.7724(3) 0.0268(11) Uani d . 1
H H33B 0.5279 0.6184 0.8022 0.032 Uiso calc R 1
C C34B 0.6119(2) 0.6663(2) 0.8085(2) 0.0203(10) Uani d . 1
H H34B 0.6325 0.6561 0.8629 0.024 Uiso calc R 1
C C35B 0.7376(2) 0.8054(2) 0.7678(2) 0.0181(10) Uani d . 1
C C36B 0.7947(2) 0.8135(2) 0.7470(2) 0.0214(10) Uani d . 1
H H36B 0.8254 0.7791 0.7562 0.026 Uiso calc R 1
C C37B 0.8069(2) 0.8712(2) 0.7131(3) 0.0300(11) Uani d . 1
H H37B 0.8463 0.8766 0.7 0.036 Uiso calc R 1
C C38B 0.7623(3) 0.9207(2) 0.6983(3) 0.0353(13) Uani d . 1
H H38B 0.7713 0.9606 0.6761 0.042 Uiso calc R 1
C C39B 0.7040(2) 0.9127(2) 0.7155(3) 0.0306(12) Uani d . 1
H H39B 0.6726 0.9464 0.7034 0.037 Uiso calc R 1
C C40B 0.6918(2) 0.8553(2) 0.7505(2) 0.0221(10) Uani d . 1
H H40B 0.652 0.85 0.7627 0.026 Uiso calc R 1
C C41 0.4890(3) 0.3296(3) 0.7197(5) 0.090(3) Uani d . 1
H H41A 0.4718 0.2851 0.7121 0.134 Uiso calc R 1
H H41B 0.4546 0.3599 0.7221 0.134 Uiso calc R 1
H H41C 0.5243 0.3319 0.7697 0.134 Uiso calc R 1
C C42 0.5145(3) 0.3479(3) 0.6501(5) 0.077(2) Uani d . 1
H H42A 0.5492 0.3174 0.6472 0.093 Uiso calc R 1
H H42B 0.4793 0.3452 0.5993 0.093 Uiso calc R 1
O O43 0.53853(16) 0.41135(17) 0.6618(2) 0.0464(10) Uani d . 1
C C44 0.5593(3) 0.4360(3) 0.5953(3) 0.064(2) Uani d . 1
H H44A 0.5254 0.4279 0.5444 0.077 Uiso calc R 1
H H44B 0.5992 0.4132 0.5933 0.077 Uiso calc R 1
C C45 0.5717(3) 0.5068(3) 0.6064(4) 0.0638(18) Uani d . 1
H H45A 0.5855 0.524 0.5617 0.096 Uiso calc R 1
H H45B 0.6059 0.5144 0.6565 0.096 Uiso calc R 1
H H45C 0.5321 0.529 0.6084 0.096 Uiso calc R 1
C C51 0.0156(3) -0.0210(4) 0.0263(4) 0.111(4) Uani d D 1
H H51A 0.0078 -0.0649 0.0018 0.134 Uiso calc R 1
H H51B -0.0035 -0.0205 0.0713 0.134 Uiso calc R 1
C C52 0.0777(5) -0.0134(5) 0.0556(4) 0.116(4) Uani d D 1
H H52A 0.0984 -0.0567 0.0582 0.139 Uiso calc R 1
H H52B 0.093 0.0136 0.0179 0.139 Uiso calc R 1
C C53 0.0977(5) 0.0132(5) 0.1259(6) 0.236(9) Uani d D 1
H H53A 0.1451 0.0128 0.144 0.354 Uiso calc R 1
H H53B 0.081 -0.0115 0.1635 0.354 Uiso calc R 1
H H53C 0.0822 0.0583 0.123 0.354 Uiso calc R 1

loop_
_atom_site_aniso_label
_atom_site_aniso_U_11
_atom_site_aniso_U_22
_atom_site_aniso_U_33
_atom_site_aniso_U_12
_atom_site_aniso_U_13
_atom_site_aniso_U_23
Ni1A 0.0148(3) 0.0167(3) 0.0139(3) 0.0003(2) 0.0041(2) -0.0010(2)
Fe1A 0.0191(3) 0.0181(3) 0.0146(3) 0.0009(3) 0.0058(3) -0.0006(3)
S1A 0.0166(6) 0.0228(6) 0.0167(5) 0.0020(5) 0.0032(5) -0.0034(5)
S2A 0.0173(6) 0.0247(6) 0.0178(6) 0.0004(5) 0.0058(5) -0.0042(5)
P1A 0.0166(6) 0.0169(6) 0.0149(6) 0.0001(5) 0.0037(5) -0.0012(5)
P2A 0.0156(6) 0.0175(6) 0.0139(6) 0.0000(5) 0.0053(5) -0.0002(5)
C1A 0.027(2) 0.014(2) 0.015(2) 0.0027(19) 0.010(2) 0.0004(18)
C2A 0.021(2) 0.014(2) 0.016(2) -0.0031(19) 0.0061(19) 0.0010(18)
C3A 0.022(2) 0.022(2) 0.026(3) 0.002(2) 0.007(2) -0.001(2)
C4A 0.031(3) 0.017(2) 0.026(3) 0.006(2) 0.014(2) -0.001(2)
C5A 0.032(3) 0.019(2) 0.013(2) 0.004(2) 0.004(2) -0.0036(18)
C6A 0.023(2) 0.020(2) 0.015(2) 0.0005(19) 0.0017(19) 0.0008(18)
C7A 0.013(2) 0.019(2) 0.014(2) 0.0006(18) -0.0002(18) -0.0018(18)
C8A 0.022(2) 0.019(2) 0.017(2) 0.0035(19) 0.0040(19) -0.0005(18)
C9A 0.017(2) 0.027(3) 0.014(2) -0.001(2) -0.0001(19) -0.0063(19)
C10A 0.019(2) 0.017(2) 0.027(3) -0.0060(19) 0.003(2) -0.003(2)
C11A 0.017(2) 0.023(2) 0.022(2) -0.0061(19) 0.0060(19) -0.0010(19)
C12A 0.011(2) 0.021(2) 0.015(2) 0.0002(18) 0.0050(18) -0.0019(18)
C13A 0.017(2) 0.018(2) 0.021(2) -0.0021(19) 0.0061(19) 0.0000(19)
C14A 0.020(2) 0.032(3) 0.017(2) -0.001(2) 0.011(2) 0.001(2)
C15A 0.018(2) 0.028(3) 0.021(2) 0.007(2) 0.008(2) -0.005(2)
C16A 0.020(2) 0.019(2) 0.017(2) 0.0028(19) 0.0050(19) 0.0014(19)
C17A 0.025(2) 0.015(2) 0.020(2) 0.0014(19) 0.011(2) -0.0012(18)
C18A 0.043(3) 0.022(3) 0.020(3) 0.012(2) 0.012(2) -0.002(2)
C19A 0.070(4) 0.027(3) 0.027(3) 0.024(3) 0.022(3) 0.012(2)
C20A 0.076(4) 0.022(3) 0.047(4) 0.006(3) 0.046(3) 0.011(3)
C21A 0.049(3) 0.022(3) 0.052(4) -0.005(2) 0.028(3) -0.002(2)
C22A 0.032(3) 0.017(2) 0.029(3) 0.001(2) 0.012(2) 0.001(2)
C23A 0.017(2) 0.023(2) 0.010(2) 0.0013(19) 0.0019(18) -0.0050(18)
C24A 0.021(2) 0.018(2) 0.035(3) 0.000(2) 0.003(2) -0.002(2)
C25A 0.018(2) 0.029(3) 0.037(3) 0.004(2) -0.003(2) -0.003(2)
C26A 0.017(2) 0.037(3) 0.030(3) -0.002(2) 0.003(2) -0.010(2)
C27A 0.024(3) 0.034(3) 0.027(3) -0.005(2) 0.007(2) -0.001(2)
C28A 0.026(3) 0.028(3) 0.018(2) 0.002(2) 0.005(2) 0.004(2)
C29A 0.012(2) 0.018(2) 0.021(2) 0.0016(18) 0.0034(19) -0.0002(19)
C30A 0.018(2) 0.030(3) 0.021(2) 0.000(2) 0.006(2) -0.004(2)
C31A 0.027(3) 0.032(3) 0.025(3) 0.003(2) -0.001(2) -0.005(2)
C32A 0.017(2) 0.027(3) 0.046(3) 0.000(2) 0.003(2) -0.010(2)
C33A 0.026(3) 0.026(3) 0.043(3) -0.009(2) 0.014(2) -0.004(2)
C34A 0.020(2) 0.022(2) 0.028(3) 0.002(2) 0.007(2) -0.001(2)
C35A 0.021(2) 0.020(2) 0.011(2) 0.0012(19) 0.0068(18) -0.0013(18)
C36A 0.026(2) 0.021(2) 0.012(2) -0.001(2) 0.0054(19) 0.0006(18)
C37A 0.035(3) 0.025(3) 0.019(2) -0.006(2) 0.016(2) -0.005(2)
C38A 0.056(3) 0.019(3) 0.023(3) 0.002(2) 0.021(3) 0.003(2)
C39A 0.041(3) 0.027(3) 0.016(2) 0.013(2) 0.013(2) 0.003(2)
C40A 0.027(3) 0.018(2) 0.020(2) 0.001(2) 0.010(2) -0.0002(19)
Ni1B 0.0152(3) 0.0160(3) 0.0151(3) 0.0003(2) 0.0037(2) -0.0009(2)
Fe1B 0.0189(3) 0.0206(3) 0.0147(3) -0.0022(3) 0.0050(3) -0.0024(3)
P1B 0.0159(6) 0.0224(6) 0.0177(6) 0.0001(5) 0.0029(5) -0.0038(5)
P2B 0.0158(6) 0.0174(6) 0.0135(6) 0.0001(5) 0.0041(5) -0.0012(5)
S1B 0.0167(6) 0.0204(6) 0.0164(6) 0.0014(5) 0.0037(5) -0.0029(5)
S2B 0.0173(6) 0.0174(6) 0.0255(6) 0.0023(5) 0.0024(5) -0.0035(5)
C1B 0.024(2) 0.015(2) 0.013(2) -0.0003(19) 0.0094(19) 0.0038(18)
C2B 0.026(2) 0.010(2) 0.017(2) -0.0001(19) 0.006(2) 0.0026(18)
C3B 0.024(3) 0.019(2) 0.028(3) 0.005(2) 0.010(2) 0.006(2)
C4B 0.041(3) 0.018(2) 0.023(3) 0.012(2) 0.017(2) 0.002(2)
C5B 0.036(3) 0.023(3) 0.010(2) 0.002(2) 0.005(2) -0.0023(19)
C6B 0.022(2) 0.020(2) 0.017(2) 0.000(2) 0.0003(19) 0.0052(19)
C7B 0.014(2) 0.025(3) 0.020(2) -0.0011(19) 0.0045(19) -0.0065(19)
C8B 0.014(2) 0.031(3) 0.021(2) -0.001(2) 0.0018(19) -0.004(2)
C9B 0.024(3) 0.028(3) 0.018(2) -0.005(2) 0.004(2) -0.009(2)
C10B 0.024(2) 0.021(3) 0.032(3) -0.009(2) 0.013(2) -0.013(2)
C11B 0.023(2) 0.024(3) 0.022(2) -0.008(2) 0.009(2) 0.000(2)
C12B 0.013(2) 0.020(2) 0.018(2) -0.0016(18) 0.0044(19) -0.0021(18)
C13B 0.015(2) 0.019(2) 0.022(2) -0.0026(19) 0.0037(19) -0.0018(19)
C14B 0.019(2) 0.035(3) 0.018(2) -0.007(2) 0.007(2) 0.001(2)
C15B 0.018(2) 0.038(3) 0.023(3) -0.001(2) 0.008(2) -0.008(2)
C16B 0.017(2) 0.024(3) 0.017(2) 0.0021(19) 0.0015(19) -0.0031(19)
C17B 0.022(3) 0.034(3) 0.018(2) 0.008(2) -0.002(2) -0.003(2)
C18B 0.033(3) 0.076(4) 0.030(3) 0.019(3) 0.007(3) 0.009(3)
C19B 0.049(4) 0.120(6) 0.034(4) 0.044(4) -0.001(3) 0.020(4)
C20B 0.071(5) 0.068(5) 0.028(3) 0.046(4) -0.006(3) 0.007(3)
C21B 0.070(5) 0.039(3) 0.036(3) 0.013(3) 0.000(3) 0.012(3)
C22B 0.038(3) 0.031(3) 0.039(3) 0.000(2) -0.002(3) 0.000(2)
C23B 0.014(2) 0.028(3) 0.031(3) -0.004(2) 0.008(2) -0.009(2)
C24B 0.018(2) 0.025(3) 0.024(3) -0.004(2) 0.002(2) -0.007(2)
C25B 0.023(3) 0.030(3) 0.035(3) -0.001(2) 0.012(2) -0.004(2)
C26B 0.041(3) 0.040(3) 0.081(4) -0.024(3) 0.047(3) -0.028(3)
C27B 0.084(5) 0.096(5) 0.118(6) -0.074(4) 0.086(5) -0.083(5)
C28B 0.044(3) 0.085(5) 0.066(4) -0.044(3) 0.041(3) -0.054(4)
C29B 0.018(2) 0.015(2) 0.019(2) 0.0027(18) 0.0057(19) -0.0008(18)
C30B 0.026(3) 0.032(3) 0.024(3) 0.000(2) 0.005(2) 0.000(2)
C31B 0.026(3) 0.037(3) 0.028(3) -0.003(2) -0.011(2) 0.005(2)
C32B 0.018(2) 0.026(3) 0.040(3) 0.001(2) -0.003(2) -0.002(2)
C33B 0.023(3) 0.028(3) 0.028(3) -0.010(2) 0.007(2) -0.003(2)
C34B 0.024(2) 0.021(2) 0.016(2) -0.001(2) 0.006(2) -0.0037(19)
C35B 0.022(2) 0.019(2) 0.011(2) 0.0006(19) 0.0014(19) 0.0005(18)
C36B 0.023(2) 0.024(3) 0.018(2) 0.001(2) 0.006(2) 0.0020(19)
C37B 0.039(3) 0.030(3) 0.024(3) -0.006(2) 0.015(2) 0.006(2)
C38B 0.058(4) 0.017(3) 0.029(3) -0.001(3) 0.010(3) 0.007(2)
C39B 0.048(3) 0.022(3) 0.020(3) 0.011(2) 0.006(2) 0.000(2)
C40B 0.027(3) 0.024(3) 0.015(2) 0.004(2) 0.005(2) -0.0018(19)
C41 0.035(4) 0.037(4) 0.168(8) -0.012(3) -0.016(5) 0.039(5)
C42 0.055(4) 0.034(4) 0.114(6) 0.008(3) -0.021(4) -0.029(4)
O43 0.034(2) 0.042(2) 0.060(3) 0.0043(18) 0.0078(19) -0.0182(19)
C44 0.058(4) 0.093(6) 0.043(4) 0.037(4) 0.015(3) -0.008(4)
C45 0.048(4) 0.086(5) 0.064(4) -0.006(4) 0.027(3) 0.011(4)
C51 0.074(6) 0.200(10) 0.047(5) -0.075(7) -0.003(4) 0.040(5)
C52 0.189(11) 0.122(7) 0.031(4) -0.108(7) 0.023(6) -0.017(4)
C53 0.105(9) 0.169(13) 0.39(2) -0.033(9) 0.012(13) 0.150(15)

loop_
_atom_type_symbol
_atom_type_description
_atom_type_scat_dispersion_real
_atom_type_scat_dispersion_imag
_atom_type_scat_source
C C 0.0033 0.0016 'International Tables Vol C Tables 4.2.6.8 and 6.1.1.4'
H H 0.0000 0.0000 'International Tables Vol C Tables 4.2.6.8 and 6.1.1.4'
P P 0.1023 0.0942 'International Tables Vol C Tables 4.2.6.8 and 6.1.1.4'
S S 0.1246 0.1234 'International Tables Vol C Tables 4.2.6.8 and 6.1.1.4'
Fe Fe 0.3463 0.8444 'International Tables Vol C Tables 4.2.6.8 and 6.1.1.4'
Ni Ni 0.3393 1.1124 'International Tables Vol C Tables 4.2.6.8 and 6.1.1.4'
O O 0.0106 0.0060 'International Tables Vol C Tables 4.2.6.8 and 6.1.1.4'

loop_
_geom_angle_atom_site_label_1
_geom_angle_atom_site_label_2
_geom_angle_atom_site_label_3
_geom_angle_site_symmetry_1
_geom_angle
S2A Ni1A S1A . 90.66(4)
S2A Ni1A P1A . 86.12(4)
S1A Ni1A P1A . 163.07(5)
S2A Ni1A P2A . 165.47(5)
S1A Ni1A P2A . 85.55(4)
P1A Ni1A P2A . 101.43(4)
C7A Fe1A C12A . 108.70(16)
C7A Fe1A C13A . 108.35(17)
C12A Fe1A C13A . 41.66(16)
C7A Fe1A C8A . 41.64(15)
C12A Fe1A C8A . 138.07(16)
C13A Fe1A C8A . 109.64(17)
C7A Fe1A C11A . 41.64(16)
C12A Fe1A C11A . 110.27(16)
C13A Fe1A C11A . 138.10(17)
C8A Fe1A C11A . 69.01(17)
C7A Fe1A C16A . 139.42(16)
C12A Fe1A C16A . 41.62(15)
C13A Fe1A C16A . 69.19(16)
C8A Fe1A C16A . 178.49(17)
C11A Fe1A C16A . 112.50(17)
C7A Fe1A C14A . 137.13(17)
C12A Fe1A C14A . 69.29(16)
C13A Fe1A C14A . 40.76(16)
C8A Fe1A C14A . 110.40(17)
C11A Fe1A C14A . 178.65(17)
C16A Fe1A C14A . 68.09(17)
C7A Fe1A C10A . 69.38(17)
C12A Fe1A C10A . 139.27(17)
C13A Fe1A C10A . 177.63(17)
C8A Fe1A C10A . 68.26(17)
C11A Fe1A C10A . 40.49(16)
C16A Fe1A C10A . 112.92(17)
C14A Fe1A C10A . 140.61(17)
C7A Fe1A C9A . 69.30(16)
C12A Fe1A C9A . 177.98(16)
C13A Fe1A C9A . 138.83(17)
C8A Fe1A C9A . 40.52(16)
C11A Fe1A C9A . 68.10(17)
C16A Fe1A C9A . 139.85(17)
C14A Fe1A C9A . 112.31(17)
C10A Fe1A C9A . 40.12(16)
C7A Fe1A C15A . 176.67(17)
C12A Fe1A C15A . 69.26(16)
C13A Fe1A C15A . 68.35(17)
C8A Fe1A C15A . 138.35(16)
C11A Fe1A C15A . 141.25(17)
C16A Fe1A C15A . 40.50(15)
C14A Fe1A C15A . 39.95(16)
C10A Fe1A C15A . 113.91(17)
C9A Fe1A C15A . 112.76(17)
C1A S1A Ni1A . 105.92(14)
C2A S2A Ni1A . 106.06(14)
C7A P1A C17A . 105.64(19)
C7A P1A C23A . 100.43(18)
C17A P1A C23A . 104.86(19)
C7A P1A Ni1A . 120.75(13)
C17A P1A Ni1A . 106.28(14)
C23A P1A Ni1A . 117.41(13)
C12A P2A C35A . 102.32(18)
C12A P2A C29A . 100.56(18)
C35A P2A C29A . 104.35(19)
C12A P2A Ni1A . 122.05(13)
C35A P2A Ni1A . 107.84(13)
C29A P2A Ni1A . 117.53(13)
C6A C1A C2A . 119.4(4)
C6A C1A S1A . 121.5(3)
C2A C1A S1A . 119.0(3)
C3A C2A C1A . 119.5(4)
C3A C2A S2A . 122.1(3)
C1A C2A S2A . 118.3(3)
C4A C3A C2A . 120.4(4)
C4A C3A H3A . 119.8
C2A C3A H3A . 119.8
C3A C4A C5A . 120.2(4)
C3A C4A H4A . 119.9
C5A C4A H4A . 119.9
C6A C5A C4A . 120.0(4)
C6A C5A H5A . 120.0
C4A C5A H5A . 120.0
C5A C6A C1A . 120.4(4)
C5A C6A H6A . 119.8
C1A C6A H6A . 119.8
C8A C7A C11A . 106.4(4)
C8A C7A P1A . 128.8(3)
C11A C7A P1A . 124.8(3)
C8A C7A Fe1A . 69.8(2)
C11A C7A Fe1A . 69.9(2)
P1A C7A Fe1A . 122.9(2)
C9A C8A C7A . 108.5(4)
C9A C8A Fe1A . 70.9(2)
C7A C8A Fe1A . 68.5(2)
C9A C8A H8A . 125.7
C7A C8A H8A . 125.7
Fe1A C8A H8A . 126.4
C10A C9A C8A . 108.3(4)
C10A C9A Fe1A . 69.8(2)
C8A C9A Fe1A . 68.6(2)
C10A C9A H9A . 125.9
C8A C9A H9A . 125.9
Fe1A C9A H9A . 127.4
C9A C10A C11A . 108.3(4)
C9A C10A Fe1A . 70.1(2)
C11A C10A Fe1A . 68.8(2)
C9A C10A H10A . 125.8
C11A C10A H10A . 125.8
Fe1A C10A H10A . 126.8
C10A C11A C7A . 108.5(4)
C10A C11A Fe1A . 70.7(2)
C7A C11A Fe1A . 68.4(2)
C10A C11A H11A . 125.7
C7A C11A H11A . 125.7
Fe1A C11A H11A . 126.7
C13A C12A C16A . 106.7(3)
C13A C12A P2A . 126.9(3)
C16A C12A P2A . 126.4(3)
C13A C12A Fe1A . 69.4(2)
C16A C12A Fe1A . 70.4(2)
P2A C12A Fe1A . 123.8(2)
C14A C13A C12A . 108.1(4)
C14A C13A Fe1A . 70.7(2)
C12A C13A Fe1A . 68.9(2)
C14A C13A H13A . 125.9
C12A C13A H13A . 125.9
Fe1A C13A H13A . 126.1
C15A C14A C13A . 108.7(4)
C15A C14A Fe1A . 70.5(2)
C13A C14A Fe1A . 68.6(2)
C15A C14A H14A . 125.6
C13A C14A H14A . 125.6
Fe1A C14A H14A . 126.9
C14A C15A C16A . 108.4(4)
C14A C15A Fe1A . 69.6(2)
C16A C15A Fe1A . 69.2(2)
C14A C15A H15A . 125.8
C16A C15A H15A . 125.8
Fe1A C15A H15A . 127.1
C15A C16A C12A . 107.9(4)
C15A C16A Fe1A . 70.3(2)
C12A C16A Fe1A . 68.0(2)
C15A C16A H16A . 126.0
C12A C16A H16A . 126.0
Fe1A C16A H16A . 127.2
C22A C17A C18A . 118.6(4)
C22A C17A P1A . 117.7(3)
C18A C17A P1A . 123.7(3)
C19A C18A C17A . 120.5(5)
C19A C18A H18A . 119.8
C17A C18A H18A . 119.8
C18A C19A C20A . 120.2(5)
C18A C19A H19A . 119.9
C20A C19A H19A . 119.9
C21A C20A C19A . 119.7(5)
C21A C20A H20A . 120.2
C19A C20A H20A . 120.2
C20A C21A C22A . 120.9(5)
C20A C21A H21A . 119.5
C22A C21A H21A . 119.5
C21A C22A C17A . 120.1(4)
C21A C22A H22A . 119.9
C17A C22A H22A . 119.9
C28A C23A C24A . 119.0(4)
C28A C23A P1A . 117.3(3)
C24A C23A P1A . 123.7(3)
C25A C24A C23A . 120.0(4)
C25A C24A H24A . 120.0
C23A C24A H24A . 120.0
C26A C25A C24A . 120.9(4)
C26A C25A H25A . 119.5
C24A C25A H25A . 119.5
C25A C26A C27A . 119.3(4)
C25A C26A H26A . 120.4
C27A C26A H26A . 120.4
C26A C27A C28A . 120.3(4)
C26A C27A H27A . 119.9
C28A C27A H27A . 119.9
C27A C28A C23A . 120.5(4)
C27A C28A H28A . 119.7
C23A C28A H28A . 119.7
C34A C29A C30A . 118.8(4)
C34A C29A P2A . 119.2(3)
C30A C29A P2A . 122.0(3)
C31A C30A C29A . 119.7(4)
C31A C30A H30A . 120.2
C29A C30A H30A . 120.2
C32A C31A C30A . 120.6(4)
C32A C31A H31A . 119.7
C30A C31A H31A . 119.7
C33A C32A C31A . 120.4(4)
C33A C32A H32A . 119.8
C31A C32A H32A . 119.8
C32A C33A C34A . 119.4(4)
C32A C33A H33A . 120.3
C34A C33A H33A . 120.3
C29A C34A C33A . 121.1(4)
C29A C34A H34A . 119.4
C33A C34A H34A . 119.4
C36A C35A C40A . 118.0(4)
C36A C35A P2A . 119.9(3)
C40A C35A P2A . 121.9(3)
C37A C36A C35A . 120.9(4)
C37A C36A H36A . 119.6
C35A C36A H36A . 119.6
C38A C37A C36A . 120.4(4)
C38A C37A H37A . 119.8
C36A C37A H37A . 119.8
C37A C38A C39A . 119.6(4)
C37A C38A H38A . 120.2
C39A C38A H38A . 120.2
C38A C39A C40A . 119.9(4)
C38A C39A H39A . 120.1
C40A C39A H39A . 120.1
C39A C40A C35A . 121.2(4)
C39A C40A H40A . 119.4
C35A C40A H40A . 119.4
S1B Ni1B S2B . 90.24(4)
S1B Ni1B P2B . 84.89(4)
S2B Ni1B P2B . 174.87(5)
S1B Ni1B P1B . 174.04(5)
S2B Ni1B P1B . 85.52(4)
P2B Ni1B P1B . 99.21(5)
C12B Fe1B C7B . 107.95(16)
C12B Fe1B C13B . 42.15(16)
C7B Fe1B C13B . 110.80(17)
C12B Fe1B C11B . 109.99(17)
C7B Fe1B C11B . 41.73(17)
C13B Fe1B C11B . 140.72(17)
C12B Fe1B C16B . 41.40(16)
C7B Fe1B C16B . 135.91(17)
C13B Fe1B C16B . 69.58(17)
C11B Fe1B C16B . 109.10(18)
C12B Fe1B C8B . 136.60(17)
C7B Fe1B C8B . 41.26(16)
C13B Fe1B C8B . 110.23(17)
C11B Fe1B C8B . 69.11(18)
C16B Fe1B C8B . 177.10(16)
C12B Fe1B C10B . 140.16(18)
C7B Fe1B C10B . 69.21(17)
C13B Fe1B C10B . 177.68(18)
C11B Fe1B C10B . 40.71(16)
C16B Fe1B C10B . 112.12(18)
C8B Fe1B C10B . 68.15(18)
C12B Fe1B C9B . 177.01(17)
C7B Fe1B C9B . 69.19(17)
C13B Fe1B C9B . 137.45(17)
C11B Fe1B C9B . 68.61(17)
C16B Fe1B C9B . 141.36(17)
C8B Fe1B C9B . 40.57(16)
C10B Fe1B C9B . 40.25(17)
C12B Fe1B C14B . 69.54(17)
C7B Fe1B C14B . 141.18(18)
C13B Fe1B C14B . 40.68(16)
C11B Fe1B C14B . 177.08(18)
C16B Fe1B C14B . 68.56(17)
C8B Fe1B C14B . 113.31(18)
C10B Fe1B C14B . 138.02(17)
C9B Fe1B C14B . 112.00(17)
C12B Fe1B C15B . 69.26(17)
C7B Fe1B C15B . 176.50(17)
C13B Fe1B C15B . 68.73(17)
C11B Fe1B C15B . 136.61(18)
C16B Fe1B C15B . 40.59(16)
C8B Fe1B C15B . 142.23(17)
C10B Fe1B C15B . 111.41(18)
C9B Fe1B C15B . 113.62(17)
C14B Fe1B C15B . 40.47(17)
C7B P1B C17B . 101.4(2)
C7B P1B C23B . 99.79(19)
C17B P1B C23B . 104.6(2)
C7B P1B Ni1B . 123.11(14)
C17B P1B Ni1B . 111.15(15)
C23B P1B Ni1B . 114.58(15)
C12B P2B C35B . 106.71(19)
C12B P2B C29B . 99.43(18)
C35B P2B C29B . 104.74(19)
C12B P2B Ni1B . 115.83(14)
C35B P2B Ni1B . 110.01(14)
C29B P2B Ni1B . 118.82(13)
C1B S1B Ni1B . 105.85(14)
C2B S2B Ni1B . 105.76(14)
C2B C1B C6B . 119.8(4)
C2B C1B S1B . 119.3(3)
C6B C1B S1B . 120.9(3)
C3B C2B C1B . 119.6(4)
C3B C2B S2B . 122.6(3)
C1B C2B S2B . 117.8(3)
C4B C3B C2B . 119.7(4)
C4B C3B H3B . 120.2
C2B C3B H3B . 120.2
C5B C4B C3B . 120.7(4)
C5B C4B H4B . 119.7
C3B C4B H4B . 119.7
C6B C5B C4B . 120.1(4)
C6B C5B H5B . 119.9
C4B C5B H5B . 119.9
C5B C6B C1B . 120.0(4)
C5B C6B H6B . 120.0
C1B C6B H6B . 120.0
C8B C7B C11B . 106.9(4)
C8B C7B P1B . 127.3(3)
C11B C7B P1B . 125.8(3)
C8B C7B Fe1B . 70.3(2)
C11B C7B Fe1B . 69.3(2)
P1B C7B Fe1B . 125.6(2)
C9B C8B C7B . 108.4(4)
C9B C8B Fe1B . 70.3(2)
C7B C8B Fe1B . 68.4(2)
C9B C8B H8B . 125.8
C7B C8B H8B . 125.8
Fe1B C8B H8B . 127.1
C10B C9B C8B . 108.1(4)
C10B C9B Fe1B . 69.8(2)
C8B C9B Fe1B . 69.2(2)
C10B C9B H9B . 126.0
C8B C9B H9B . 126.0
Fe1B C9B H9B . 126.7
C9B C10B C11B . 108.5(4)
C9B C10B Fe1B . 70.0(2)
C11B C10B Fe1B . 68.4(2)
C9B C10B H10B . 125.8
C11B C10B H10B . 125.8
Fe1B C10B H10B . 127.5
C10B C11B C7B . 108.1(4)
C10B C11B Fe1B . 70.9(2)
C7B C11B Fe1B . 69.0(2)
C10B C11B H11B . 125.9
C7B C11B H11B . 125.9
Fe1B C11B H11B . 125.7
C16B C12B C13B . 107.2(4)
C16B C12B P2B . 129.3(3)
C13B C12B P2B . 123.5(3)
C16B C12B Fe1B . 70.6(2)
C13B C12B Fe1B . 69.4(2)
P2B C12B Fe1B . 124.8(2)
C14B C13B C12B . 108.0(4)
C14B C13B Fe1B . 71.2(2)
C12B C13B Fe1B . 68.5(2)
C14B C13B H13B . 126.0
C12B C13B H13B . 126.0
Fe1B C13B H13B . 126.0
C13B C14B C15B . 108.3(4)
C13B C14B Fe1B . 68.2(2)
C15B C14B Fe1B . 70.0(2)
C13B C14B H14B . 125.8
C15B C14B H14B . 125.8
Fe1B C14B H14B . 127.6
C16B C15B C14B . 108.2(4)
C16B C15B Fe1B . 68.9(2)
C14B C15B Fe1B . 69.5(2)
C16B C15B H15B . 125.9
C14B C15B H15B . 125.9
Fe1B C15B H15B . 127.3
C15B C16B C12B . 108.2(4)
C15B C16B Fe1B . 70.6(2)
C12B C16B Fe1B . 68.0(2)
C15B C16B H16B . 125.9
C12B C16B H16B . 125.9
Fe1B C16B H16B . 127.1
C22B C17B C18B . 118.3(5)
C22B C17B P1B . 119.2(4)
C18B C17B P1B . 122.4(4)
C19B C18B C17B . 119.7(6)
C19B C18B H18B . 120.1
C17B C18B H18B . 120.1
C20B C19B C18B . 121.5(6)
C20B C19B H19B . 119.3
C18B C19B H19B . 119.3
C19B C20B C21B . 119.8(5)
C19B C20B H20B . 120.1
C21B C20B H20B . 120.1
C22B C21B C20B . 118.7(6)
C22B C21B H21B . 120.6
C20B C21B H21B . 120.6
C17B C22B C21B . 121.9(5)
C17B C22B H22B . 119.0
C21B C22B H22B . 119.0
C28B C23B C24B . 117.8(4)
C28B C23B P1B . 120.3(4)
C24B C23B P1B . 121.9(3)
C23B C24B C25B . 121.3(4)
C23B C24B H24B . 119.4
C25B C24B H24B . 119.4
C26B C25B C24B . 119.8(4)
C26B C25B H25B . 120.1
C24B C25B H25B . 120.1
C25B C26B C27B . 119.4(5)
C25B C26B H26B . 120.3
C27B C26B H26B . 120.3
C28B C27B C26B . 120.4(5)
C28B C27B H27B . 119.8
C26B C27B H27B . 119.8
C23B C28B C27B . 121.2(5)
C23B C28B H28B . 119.4
C27B C28B H28B . 119.4
C34B C29B C30B . 118.8(4)
C34B C29B P2B . 118.4(3)
C30B C29B P2B . 122.7(3)
C31B C30B C29B . 119.7(4)
C31B C30B H30B . 120.2
C29B C30B H30B . 120.2
C32B C31B C30B . 120.9(4)
C32B C31B H31B . 119.6
C30B C31B H31B . 119.6
C33B C32B C31B . 119.7(4)
C33B C32B H32B . 120.1
C31B C32B H32B . 120.1
C32B C33B C34B . 119.8(4)
C32B C33B H33B . 120.1
C34B C33B H33B . 120.1
C29B C34B C33B . 121.0(4)
C29B C34B H34B . 119.5
C33B C34B H34B . 119.5
C40B C35B C36B . 118.8(4)
C40B C35B P2B . 123.4(3)
C36B C35B P2B . 117.8(3)
C37B C36B C35B . 120.5(4)
C37B C36B H36B . 119.7
C35B C36B H36B . 119.7
C38B C37B C36B . 120.2(4)
C38B C37B H37B . 119.9
C36B C37B H37B . 119.9
C37B C38B C39B . 120.3(4)
C37B C38B H38B . 119.9
C39B C38B H38B . 119.9
C40B C39B C38B . 119.9(4)
C40B C39B H39B . 120.1
C38B C39B H39B . 120.1
C39B C40B C35B . 120.3(4)
C39B C40B H40B . 119.9
C35B C40B H40B . 119.9
C42 C41 H41A . 109.5
C42 C41 H41B . 109.5
H41A C41 H41B . 109.5
C42 C41 H41C . 109.5
H41A C41 H41C . 109.5
H41B C41 H41C . 109.5
O43 C42 C41 . 108.6(5)
O43 C42 H42A . 110.0
C41 C42 H42A . 110.0
O43 C42 H42B . 110.0
C41 C42 H42B . 110.0
H42A C42 H42B . 108.4
C42 O43 C44 . 113.2(5)
O43 C44 C45 . 108.8(5)
O43 C44 H44A . 109.9
C45 C44 H44A . 109.9
O43 C44 H44B . 109.9
C45 C44 H44B . 109.9
H44A C44 H44B . 108.3
C44 C45 H45A . 109.5
C44 C45 H45B . 109.5
H45A C45 H45B . 109.5
C44 C45 H45C . 109.5
H45A C45 H45C . 109.5
H45B C45 H45C . 109.5
C51 C51 C52 3 117.7(9)
C51 C51 H51A 3 107.9
C52 C51 H51A . 107.9
C51 C51 H51B 3 107.9
C52 C51 H51B . 107.9
H51A C51 H51B . 107.2
C53 C52 C51 . 116.4(11)
C53 C52 H52A . 108.2
C51 C52 H52A . 108.2
C53 C52 H52B . 108.2
C51 C52 H52B . 108.2
H52A C52 H52B . 107.3
C52 C53 H53A . 109.5
C52 C53 H53B . 109.5
H53A C53 H53B . 109.5
C52 C53 H53C . 109.5
H53A C53 H53C . 109.5
H53B C53 H53C . 109.5

loop_
_geom_bond_atom_site_label_1
_geom_bond_atom_site_label_2
_geom_bond_site_symmetry_2
_geom_bond_distance
Ni1A S2A . 2.1657(12)
Ni1A S1A . 2.1661(12)
Ni1A P1A . 2.2228(12)
Ni1A P2A . 2.2264(12)
Fe1A C7A . 2.011(4)
Fe1A C12A . 2.013(4)
Fe1A C13A . 2.021(4)
Fe1A C8A . 2.028(4)
Fe1A C11A . 2.031(4)
Fe1A C16A . 2.045(4)
Fe1A C14A . 2.049(4)
Fe1A C10A . 2.055(4)
Fe1A C9A . 2.059(4)
Fe1A C15A . 2.061(4)
S1A C1A . 1.747(4)
S2A C2A . 1.752(4)
P1A C7A . 1.808(4)
P1A C17A . 1.823(4)
P1A C23A . 1.843(4)
P2A C12A . 1.813(4)
P2A C35A . 1.822(4)
P2A C29A . 1.841(4)
C1A C6A . 1.400(5)
C1A C2A . 1.402(6)
C2A C3A . 1.395(6)
C3A C4A . 1.381(6)
C3A H3A . 0.95
C4A C5A . 1.390(6)
C4A H4A . 0.95
C5A C6A . 1.382(6)
C5A H5A . 0.95
C6A H6A . 0.95
C7A C8A . 1.436(5)
C7A C11A . 1.437(6)
C8A C9A . 1.416(6)
C8A H8A . 0.95
C9A C10A . 1.411(6)
C9A H9A . 0.95
C10A C11A . 1.414(6)
C10A H10A . 0.95
C11A H11A . 0.95
C12A C13A . 1.435(5)
C12A C16A . 1.442(5)
C13A C14A . 1.417(6)
C13A H13A . 0.95
C14A C15A . 1.404(6)
C14A H14A . 0.95
C15A C16A . 1.421(5)
C15A H15A . 0.95
C16A H16A . 0.95
C17A C22A . 1.391(6)
C17A C18A . 1.404(6)
C18A C19A . 1.385(6)
C18A H18A . 0.95
C19A C20A . 1.387(7)
C19A H19A . 0.95
C20A C21A . 1.371(7)
C20A H20A . 0.95
C21A C22A . 1.391(6)
C21A H21A . 0.95
C22A H22A . 0.95
C23A C28A . 1.386(6)
C23A C24A . 1.386(6)
C24A C25A . 1.383(6)
C24A H24A . 0.95
C25A C26A . 1.372(6)
C25A H25A . 0.95
C26A C27A . 1.382(6)
C26A H26A . 0.95
C27A C28A . 1.382(6)
C27A H27A . 0.95
C28A H28A . 0.95
C29A C34A . 1.387(6)
C29A C30A . 1.396(6)
C30A C31A . 1.392(6)
C30A H30A . 0.95
C31A C32A . 1.376(6)
C31A H31A . 0.95
C32A C33A . 1.374(6)
C32A H32A . 0.95
C33A C34A . 1.394(6)
C33A H33A . 0.95
C34A H34A . 0.95
C35A C36A . 1.388(5)
C35A C40A . 1.395(5)
C36A C37A . 1.383(6)
C36A H36A . 0.95
C37A C38A . 1.381(6)
C37A H37A . 0.95
C38A C39A . 1.382(6)
C38A H38A . 0.95
C39A C40A . 1.382(6)
C39A H39A . 0.95
C40A H40A . 0.95
Ni1B S1B . 2.1647(12)
Ni1B S2B . 2.1788(12)
Ni1B P2B . 2.2175(12)
Ni1B P1B . 2.2462(12)
Fe1B C12B . 2.002(4)
Fe1B C7B . 2.013(4)
Fe1B C13B . 2.014(4)
Fe1B C11B . 2.017(4)
Fe1B C16B . 2.037(4)
Fe1B C8B . 2.038(4)
Fe1B C10B . 2.050(4)
Fe1B C9B . 2.053(4)
Fe1B C14B . 2.053(4)
Fe1B C15B . 2.059(4)
P1B C7B . 1.829(4)
P1B C17B . 1.831(4)
P1B C23B . 1.835(4)
P2B C12B . 1.806(4)
P2B C35B . 1.826(4)
P2B C29B . 1.831(4)
S1B C1B . 1.752(4)
S2B C2B . 1.756(4)
C1B C2B . 1.398(6)
C1B C6B . 1.401(5)
C2B C3B . 1.393(6)
C3B C4B . 1.391(6)
C3B H3B . 0.95
C4B C5B . 1.383(6)
C4B H4B . 0.95
C5B C6B . 1.376(6)
C5B H5B . 0.95
C6B H6B . 0.95
C7B C8B . 1.428(6)
C7B C11B . 1.435(6)
C8B C9B . 1.419(6)
C8B H8B . 0.95
C9B C10B . 1.412(6)
C9B H9B . 0.95
C10B C11B . 1.415(6)
C10B H10B . 0.95
C11B H11B . 0.95
C12B C16B . 1.428(5)
C12B C13B . 1.444(6)
C13B C14B . 1.414(6)
C13B H13B . 0.95
C14B C15B . 1.422(6)
C14B H14B . 0.95
C15B C16B . 1.421(6)
C15B H15B . 0.95
C16B H16B . 0.95
C17B C22B . 1.373(6)
C17B C18B . 1.394(6)
C18B C19B . 1.390(7)
C18B H18B . 0.95
C19B C20B . 1.352(9)
C19B H19B . 0.95
C20B C21B . 1.394(8)
C20B H20B . 0.95
C21B C22B . 1.392(7)
C21B H21B . 0.95
C22B H22B . 0.95
C23B C28B . 1.374(6)
C23B C24B . 1.383(6)
C24B C25B . 1.389(6)
C24B H24B . 0.95
C25B C26B . 1.368(6)
C25B H25B . 0.95
C26B C27B . 1.378(8)
C26B H26B . 0.95
C27B C28B . 1.377(7)
C27B H27B . 0.95
C28B H28B . 0.95
C29B C34B . 1.387(5)
C29B C30B . 1.399(6)
C30B C31B . 1.390(6)
C30B H30B . 0.95
C31B C32B . 1.380(6)
C31B H31B . 0.95
C32B C33B . 1.380(6)
C32B H32B . 0.95
C33B C34B . 1.389(6)
C33B H33B . 0.95
C34B H34B . 0.95
C35B C40B . 1.394(6)
C35B C36B . 1.395(6)
C36B C37B . 1.384(6)
C36B H36B . 0.95
C37B C38B . 1.371(6)
C37B H37B . 0.95
C38B C39B . 1.388(7)
C38B H38B . 0.95
C39B C40B . 1.387(6)
C39B H39B . 0.95
C40B H40B . 0.95
C41 C42 . 1.524(9)
C41 H41A . 0.98
C41 H41B . 0.98
C41 H41C . 0.98
C42 O43 . 1.393(6)
C42 H42A . 0.99
C42 H42B . 0.99
O43 C44 . 1.456(7)
C44 C45 . 1.479(8)
C44 H44A . 0.99
C44 H44B . 0.99
C45 H45A . 0.98
C45 H45B . 0.98
C45 H45C . 0.98
C51 C51 3 1.298(7)
C51 C52 . 1.299(7)
C51 H51A . 0.99
C51 H51B . 0.99
C52 C53 . 1.299(7)
C52 H52A . 0.99
C52 H52B . 0.99
C53 H53A . 0.98
C53 H53B . 0.98
C53 H53C . 0.98
